data_7024405
loop_
_publ_author_name
'Cadierno, Victorio'
'D\'iez, Josefina'
'Garc\'ia-Alvarez, Joaqu\'in'
'Gimeno, Jos\'e'

_publ_section_title
;
 Access to the first (iminophosphoranyl)(selenophosphoranyl)methane
 ligands Ph2P(=Se)CH2P(=NR)Ph2: coordination of their methanide and
 methandiide anions to ruthenium.
;
_journal_issue 3
_journal_name_full 'Dalton transactions (Cambridge, England : 2003)'
_journal_page_first 941
_journal_page_last 956
_journal_paper_doi 10.1039/b916554a
_journal_volume 39
_journal_year 2010
_chemical_compound_source synthesis
_chemical_formula_moiety 'C75 H65 F4 N7 P2 Ru Se, 2(C6 H6)'
_chemical_formula_sum 'C87 H77 F4 N7 P2 Ru Se'
_chemical_formula_weight 1538.53
_chemical_name_systematic
;
?
;
_space_group_IT_number 2
_symmetry_cell_setting triclinic
_symmetry_Int_Tables_number 2
_symmetry_space_group_name_Hall '-P 1'
_symmetry_space_group_name_H-M 'P -1'
_atom_sites_solution_hydrogens geom
_atom_sites_solution_primary direct
_atom_sites_solution_secondary difmap
_audit_creation_method SHELXL-97
_cell_angle_alpha 76.770(2)
_cell_angle_beta 85.316(2)
_cell_angle_gamma 73.684(2)
_cell_formula_units_Z 2
_cell_length_a 14.3993(5)
_cell_length_b 15.7608(4)
_cell_length_c 18.2825(4)
_cell_measurement_reflns_used 10550
_cell_measurement_temperature 293(2)
_cell_measurement_theta_max 73.7616
_cell_measurement_theta_min 2.9843
_cell_volume 3875.66(19)
_computing_cell_refinement
;
CrysAlisPro RED (Oxford Diffraction, 2008)
;
_computing_data_collection
;
CrysAlisPro CCD (Oxford Diffraction, 2008)
;
_computing_data_reduction
;
CrysAlisPro RED (Oxford Diffraction, 2008)
;
_computing_molecular_graphics 'PLATON (Spek, 2007)'
_computing_publication_material 'WinGX publication routines (Farrugia, 1999)'
_computing_structure_refinement 'SHELXL-97 (Sheldrick, 1997)'
_computing_structure_solution 'DIRDIF-99 (Beurskens, 1999)'
_diffrn_ambient_temperature 293(2)
_diffrn_detector_area_resol_mean 8.2640
_diffrn_measured_fraction_theta_full 0.905
_diffrn_measured_fraction_theta_max 0.905
_diffrn_measurement_device
;
165 mm Onyx CCD detector in \k-geometry diffractometer
;
_diffrn_measurement_device_type
;
Oxford Diffraction Xcalibur Nova
;
_diffrn_measurement_method '\f and \w scans'
_diffrn_radiation_monochromator graphite
_diffrn_radiation_source 'fine-focus sealed tube'
_diffrn_radiation_type CuK\a
_diffrn_radiation_wavelength 1.54184
_diffrn_reflns_av_R_equivalents 0.0298
_diffrn_reflns_av_sigmaI/netI 0.0444
_diffrn_reflns_limit_h_max 17
_diffrn_reflns_limit_h_min -17
_diffrn_reflns_limit_k_max 18
_diffrn_reflns_limit_k_min -18
_diffrn_reflns_limit_l_max 22
_diffrn_reflns_limit_l_min -14
_diffrn_reflns_number 23124
_diffrn_reflns_theta_full 73.90
_diffrn_reflns_theta_max 73.90
_diffrn_reflns_theta_min 2.99
_exptl_absorpt_coefficient_mu 3.036
_exptl_absorpt_correction_T_max 1.00000
_exptl_absorpt_correction_T_min 0.88727
_exptl_absorpt_correction_type multi-scan
_exptl_absorpt_process_details
;
CrysAlis RED, Oxford Diffraction Ltd.,
Version 1.171.32.15 (release 10-01-2008 CrysAlis171 .NET)
(compiled Jan 10 2008,16:37:18)
Empirical absorption correction using spherical harmonics,
implemented in SCALE3 ABSPACK scaling algorithm.
;
_exptl_crystal_colour Yellow
_exptl_crystal_density_diffrn 1.318
_exptl_crystal_density_method 'not measured'
_exptl_crystal_description prism
_exptl_crystal_F_000 1584
_exptl_crystal_size_max 0.064
_exptl_crystal_size_mid 0.05
_exptl_crystal_size_min 0.029
_refine_diff_density_max 0.485
_refine_diff_density_min -0.703
_refine_diff_density_rms 0.062
_refine_ls_extinction_method none
_refine_ls_goodness_of_fit_ref 1.052
_refine_ls_hydrogen_treatment constr
_refine_ls_matrix_type full
_refine_ls_number_parameters 929
_refine_ls_number_reflns 14214
_refine_ls_number_restraints 0
_refine_ls_restrained_S_all 1.052
_refine_ls_R_factor_all 0.0597
_refine_ls_R_factor_gt 0.0394
_refine_ls_shift/su_max 0.001
_refine_ls_shift/su_mean 0.000
_refine_ls_structure_factor_coef Fsqd
_refine_ls_weighting_details 'calc w=1/[\s^2^(Fo^2^)+(0.0667P)^2^+0.7560P] where P=(Fo^2^+2Fc^2^)/3'
_refine_ls_weighting_scheme calc
_refine_ls_wR_factor_gt 0.0982
_refine_ls_wR_factor_ref 0.1251
_reflns_number_gt 10527
_reflns_number_total 14214
_reflns_threshold_expression >2sigma(I)
_cod_data_source_file b916554a.txt
_cod_data_source_block 10d
_cod_database_code 7024405

loop_
_symmetry_equiv_pos_as_xyz
'x, y, z'
'-x, -y, -z'

loop_
_atom_site_label
_atom_site_type_symbol
_atom_site_fract_x
_atom_site_fract_y
_atom_site_fract_z
_atom_site_U_iso_or_equiv
_atom_site_adp_type
_atom_site_occupancy
_atom_site_symmetry_multiplicity
_atom_site_calc_flag
_atom_site_refinement_flags
C1 C 0.1662(2) 0.2162(2) 0.30991(19) 0.0462(7) Uani 1 1 d .
C2 C 0.1434(2) 0.2068(2) 0.23580(19) 0.0445(7) Uani 1 1 d .
C3 C 0.1624(3) 0.2692(3) 0.1046(2) 0.0569(9) Uani 1 1 d .
C4 C 0.0777(3) 0.3343(3) 0.0741(2) 0.0652(11) Uani 1 1 d .
C5 C 0.0645(4) 0.3527(4) -0.0042(3) 0.0900(17) Uani 1 1 d .
H5 H 0.0093 0.3952 -0.0255 0.108 Uiso 1 1 calc R
C6 C 0.1336(5) 0.3075(5) -0.0495(3) 0.107(2) Uani 1 1 d .
H6 H 0.1232 0.3187 -0.1008 0.128 Uiso 1 1 calc R
C7 C 0.2165(5) 0.2469(5) -0.0200(3) 0.0990(19) Uani 1 1 d .
H7 H 0.2619 0.2175 -0.0515 0.119 Uiso 1 1 calc R
C8 C 0.2344(3) 0.2282(4) 0.0567(2) 0.0704(12) Uani 1 1 d .
C9 C 0.0026(3) 0.3830(3) 0.1224(3) 0.0734(12) Uani 1 1 d .
H9A H -0.0377 0.4363 0.0918 0.110 Uiso 1 1 calc R
H9B H 0.0336 0.3998 0.1592 0.110 Uiso 1 1 calc R
H9C H -0.0363 0.3440 0.1472 0.110 Uiso 1 1 calc R
C10 C 0.3308(4) 0.1691(4) 0.0874(3) 0.0846(14) Uani 1 1 d .
H10A H 0.3684 0.2063 0.0981 0.127 Uiso 1 1 calc R
H10B H 0.3648 0.1358 0.0509 0.127 Uiso 1 1 calc R
H10C H 0.3207 0.1276 0.1327 0.127 Uiso 1 1 calc R
C11 C 0.2704(3) 0.3112(3) 0.4533(2) 0.0564(9) Uani 1 1 d .
C12 C 0.2255(4) 0.3596(3) 0.5089(3) 0.0731(12) Uani 1 1 d .
C13 C 0.2742(5) 0.3559(4) 0.5717(3) 0.0890(17) Uani 1 1 d .
C14 C 0.4063(4) 0.2663(4) 0.5353(3) 0.0848(15) Uani 1 1 d .
C15 C 0.3669(3) 0.2625(3) 0.4709(2) 0.0642(10) Uani 1 1 d .
C16 C 0.1768(3) 0.4081(3) 0.2544(2) 0.0578(9) Uani 1 1 d .
C17 C 0.1047(3) 0.4684(3) 0.2848(3) 0.0735(12) Uani 1 1 d .
H17 H 0.0827 0.4520 0.3338 0.088 Uiso 1 1 calc R
C18 C 0.0643(4) 0.5552(4) 0.2412(5) 0.102(2) Uani 1 1 d .
H18 H 0.0148 0.5956 0.2617 0.122 Uiso 1 1 calc R
C19 C 0.0960(5) 0.5813(4) 0.1698(4) 0.107(2) Uani 1 1 d .
H19 H 0.0686 0.6390 0.1415 0.128 Uiso 1 1 calc R
C20 C 0.1687(5) 0.5216(4) 0.1404(3) 0.0961(19) Uani 1 1 d .
H20 H 0.1917 0.5394 0.0919 0.115 Uiso 1 1 calc R
C21 C 0.2088(4) 0.4355(3) 0.1811(3) 0.0737(12) Uani 1 1 d .
H21 H 0.2575 0.3954 0.1595 0.088 Uiso 1 1 calc R
C22 C 0.3522(3) 0.2636(3) 0.2777(2) 0.0585(9) Uani 1 1 d .
C23 C 0.4079(3) 0.3249(4) 0.2661(3) 0.0809(13) Uani 1 1 d .
H23 H 0.3801 0.3831 0.2738 0.097 Uiso 1 1 calc R
C24 C 0.5030(4) 0.3008(5) 0.2438(4) 0.109(2) Uani 1 1 d .
H24 H 0.5395 0.3424 0.2360 0.131 Uiso 1 1 calc R
C25 C 0.5439(4) 0.2150(6) 0.2329(5) 0.123(3) Uani 1 1 d .
H25 H 0.6083 0.1985 0.2172 0.148 Uiso 1 1 calc R
C26 C 0.4904(4) 0.1528(5) 0.2452(4) 0.1011(19) Uani 1 1 d .
H26 H 0.5192 0.0943 0.2388 0.121 Uiso 1 1 calc R
C27 C 0.3935(3) 0.1774(3) 0.2672(3) 0.0725(12) Uani 1 1 d .
H27 H 0.3571 0.1358 0.2747 0.087 Uiso 1 1 calc R
C28 C 0.2238(3) 0.1072(2) 0.4643(2) 0.0496(8) Uani 1 1 d .
C29 C 0.3071(3) 0.0431(3) 0.4507(2) 0.0599(9) Uani 1 1 d .
H29 H 0.3156 0.0255 0.4048 0.072 Uiso 1 1 calc R
C30 C 0.3782(3) 0.0045(3) 0.5044(3) 0.0717(12) Uani 1 1 d .
H30 H 0.4342 -0.0385 0.4947 0.086 Uiso 1 1 calc R
C31 C 0.3647(3) 0.0310(3) 0.5731(3) 0.0742(12) Uani 1 1 d .
H31 H 0.4119 0.0054 0.6095 0.089 Uiso 1 1 calc R
C32 C 0.2828(3) 0.0939(3) 0.5872(2) 0.0685(11) Uani 1 1 d .
H32 H 0.2746 0.1115 0.6330 0.082 Uiso 1 1 calc R
C33 C 0.2112(3) 0.1323(3) 0.5332(2) 0.0564(9) Uani 1 1 d .
H33 H 0.1549 0.1747 0.5434 0.068 Uiso 1 1 calc R
C34 C 0.0231(3) 0.2080(3) 0.4399(2) 0.0539(8) Uani 1 1 d .
C35 C -0.0052(3) 0.3001(3) 0.4322(3) 0.0743(12) Uani 1 1 d .
H35 H 0.0317 0.3353 0.4026 0.089 Uiso 1 1 calc R
C36 C -0.0889(4) 0.3413(4) 0.4686(3) 0.0856(15) Uani 1 1 d .
H36 H -0.1069 0.4037 0.4638 0.103 Uiso 1 1 calc R
C37 C -0.1436(3) 0.2914(4) 0.5106(3) 0.0794(13) Uani 1 1 d .
H37 H -0.2000 0.3196 0.5337 0.095 Uiso 1 1 calc R
C38 C -0.1171(4) 0.1996(4) 0.5195(3) 0.0821(14) Uani 1 1 d .
H38 H -0.1550 0.1653 0.5489 0.099 Uiso 1 1 calc R
C39 C -0.0330(3) 0.1575(3) 0.4844(2) 0.0680(11) Uani 1 1 d .
H39 H -0.0145 0.0948 0.4910 0.082 Uiso 1 1 calc R
C40 C -0.0548(3) 0.1983(2) 0.26863(19) 0.0474(8) Uani 1 1 d .
C41 C -0.2083(3) 0.2851(3) 0.3241(3) 0.0677(11) Uani 1 1 d .
C42 C -0.2372(4) 0.3788(4) 0.3159(3) 0.0891(16) Uani 1 1 d .
C43 C -0.3249(5) 0.4136(6) 0.3514(4) 0.127(3) Uani 1 1 d .
H43 H -0.3478 0.4758 0.3476 0.153 Uiso 1 1 calc R
C44 C -0.3772(5) 0.3582(9) 0.3915(6) 0.158(5) Uani 1 1 d .
H44 H -0.4356 0.3831 0.4142 0.190 Uiso 1 1 calc R
C45 C -0.3456(5) 0.2681(8) 0.3987(5) 0.143(4) Uani 1 1 d .
H45 H -0.3828 0.2321 0.4266 0.172 Uiso 1 1 calc R
C46 C -0.2599(4) 0.2271(5) 0.3660(4) 0.099(2) Uani 1 1 d .
C47 C -0.1758(6) 0.4368(4) 0.2722(4) 0.131(3) Uani 1 1 d .
H47B H -0.1109 0.4140 0.2905 0.197 Uiso 1 1 calc R
H47C H -0.2020 0.4979 0.2783 0.197 Uiso 1 1 calc R
H84B H -0.1754 0.4354 0.2200 0.197 Uiso 1 1 calc R
C48 C -0.2219(6) 0.1257(5) 0.3760(4) 0.132(3) Uani 1 1 d .
H48A H -0.1568 0.1066 0.3939 0.198 Uiso 1 1 calc R
H48B H -0.2226 0.1092 0.3287 0.198 Uiso 1 1 calc R
H48C H -0.2621 0.0968 0.4119 0.198 Uiso 1 1 calc R
C49 C -0.0162(3) 0.0219(3) 0.2357(2) 0.0520(8) Uani 1 1 d .
C50 C -0.1197(3) -0.0859(3) 0.2402(2) 0.0551(9) Uani 1 1 d .
C51 C -0.0882(3) -0.1760(3) 0.2760(3) 0.0700(11) Uani 1 1 d .
C52 C -0.1491(4) -0.2300(4) 0.2727(3) 0.0914(16) Uani 1 1 d .
H52 H -0.1310 -0.2910 0.2962 0.110 Uiso 1 1 calc R
C53 C -0.2343(4) -0.1952(5) 0.2358(4) 0.0995(19) Uani 1 1 d .
H53 H -0.2726 -0.2332 0.2336 0.119 Uiso 1 1 calc R
C54 C -0.2647(4) -0.1055(5) 0.2018(3) 0.0916(18) Uani 1 1 d .
H54 H -0.3239 -0.0831 0.1779 0.110 Uiso 1 1 calc R
C55 C -0.2079(3) -0.0477(4) 0.2027(3) 0.0732(12) Uani 1 1 d .
C56 C 0.0047(4) -0.2127(4) 0.3168(3) 0.0924(15) Uani 1 1 d .
H56A H 0.0566 -0.2307 0.2823 0.139 Uiso 1 1 calc R
H56B H 0.0011 -0.2642 0.3557 0.139 Uiso 1 1 calc R
H56C H 0.0165 -0.1670 0.3387 0.139 Uiso 1 1 calc R
C57 C -0.2377(4) 0.0506(4) 0.1653(3) 0.0974(17) Uani 1 1 d .
H57A H -0.3022 0.0661 0.1468 0.146 Uiso 1 1 calc R
H57B H -0.1940 0.0624 0.1241 0.146 Uiso 1 1 calc R
H57C H -0.2361 0.0864 0.2010 0.146 Uiso 1 1 calc R
C58 C 0.0094(3) 0.1644(3) 0.1286(2) 0.0516(8) Uani 1 1 d .
C59 C -0.0920(3) 0.2002(3) 0.0111(2) 0.0612(10) Uani 1 1 d .
C60 C -0.1845(4) 0.2554(3) 0.0108(3) 0.0756(12) Uani 1 1 d .
C61 C -0.2384(4) 0.2661(4) -0.0532(4) 0.103(2) Uani 1 1 d .
H61 H -0.3012 0.3038 -0.0571 0.124 Uiso 1 1 calc R
C62 C -0.2006(6) 0.2227(5) -0.1096(4) 0.111(2) Uani 1 1 d .
H62 H -0.2384 0.2301 -0.1507 0.133 Uiso 1 1 calc R
C63 C -0.1096(5) 0.1691(5) -0.1067(3) 0.103(2) Uani 1 1 d .
H63 H -0.0855 0.1401 -0.1460 0.124 Uiso 1 1 calc R
C64 C -0.0514(4) 0.1562(4) -0.0469(3) 0.0763(13) Uani 1 1 d .
C65 C -0.2235(5) 0.3010(5) 0.0744(4) 0.117(2) Uani 1 1 d .
H65A H -0.2149 0.2567 0.1209 0.175 Uiso 1 1 calc R
H65B H -0.2912 0.3307 0.0674 0.175 Uiso 1 1 calc R
H65C H -0.1894 0.3449 0.0759 0.175 Uiso 1 1 calc R
C66 C 0.0500(4) 0.0962(5) -0.0424(4) 0.1043(19) Uani 1 1 d .
H66A H 0.0617 0.0635 -0.0820 0.156 Uiso 1 1 calc R
H66B H 0.0586 0.0542 0.0053 0.156 Uiso 1 1 calc R
H66C H 0.0947 0.1325 -0.0475 0.156 Uiso 1 1 calc R
C67 C 0.1800(3) 0.0341(3) 0.1949(2) 0.0530(8) Uani 1 1 d .
C68 C 0.3394(3) -0.0707(3) 0.1612(3) 0.0642(10) Uani 1 1 d .
C69 C 0.3624(4) -0.0806(4) 0.0879(3) 0.0853(14) Uani 1 1 d .
C70 C 0.4507(5) -0.1393(6) 0.0754(4) 0.122(2) Uani 1 1 d .
H70 H 0.4681 -0.1481 0.0270 0.146 Uiso 1 1 calc R
C71 C 0.5135(4) -0.1852(5) 0.1337(5) 0.125(3) Uani 1 1 d .
H71 H 0.5722 -0.2251 0.1243 0.150 Uiso 1 1 calc R
C72 C 0.4900(4) -0.1725(4) 0.2036(5) 0.105(2) Uani 1 1 d .
H72 H 0.5339 -0.2027 0.2418 0.126 Uiso 1 1 calc R
C73 C 0.4025(4) -0.1158(4) 0.2208(3) 0.0818(13) Uani 1 1 d .
C74 C 0.3755(5) -0.1010(5) 0.2985(4) 0.126(3) Uani 1 1 d .
H74A H 0.3235 -0.1273 0.3178 0.190 Uiso 1 1 calc R
H74B H 0.3552 -0.0373 0.2972 0.190 Uiso 1 1 calc R
H74C H 0.4304 -0.1290 0.3304 0.190 Uiso 1 1 calc R
C75 C 0.2921(5) -0.0304(6) 0.0265(4) 0.122(2) Uani 1 1 d .
H75A H 0.3193 -0.0444 -0.0204 0.183 Uiso 1 1 calc R
H75B H 0.2788 0.0335 0.0233 0.183 Uiso 1 1 calc R
H75C H 0.2330 -0.0482 0.0372 0.183 Uiso 1 1 calc R
C76 C 0.3291(12) 0.4415(10) 0.9057(11) 0.200(6) Uani 1 1 d .
H76 H 0.2703 0.4531 0.8825 0.240 Uiso 1 1 calc R
C77 C 0.3351(14) 0.4100(9) 0.9803(10) 0.193(5) Uani 1 1 d .
H77 H 0.2820 0.3972 1.0085 0.231 Uiso 1 1 calc R
C78 C 0.4167(17) 0.3978(14) 1.0126(11) 0.266(11) Uani 1 1 d .
H78 H 0.4207 0.3784 1.0645 0.320 Uiso 1 1 calc R
C79 C 0.4934(13) 0.412(2) 0.9733(15) 0.339(17) Uani 1 1 d .
H79 H 0.5512 0.4009 0.9978 0.407 Uiso 1 1 calc R
C80 C 0.4903(15) 0.4442(15) 0.8964(12) 0.253(8) Uani 1 1 d .
H80 H 0.5438 0.4564 0.8686 0.304 Uiso 1 1 calc R
C81 C 0.4062(17) 0.4565(11) 0.8637(9) 0.220(7) Uani 1 1 d .
H81 H 0.4012 0.4755 0.8118 0.264 Uiso 1 1 calc R
C82 C 0.6919(6) 0.4133(6) 0.7013(5) 0.136(3) Uani 1 1 d .
H82 H 0.7333 0.4098 0.7390 0.164 Uiso 1 1 calc R
C83 C 0.7010(5) 0.4611(4) 0.6334(4) 0.1042(19) Uani 1 1 d .
H83 H 0.7489 0.4917 0.6233 0.125 Uiso 1 1 calc R
C84 C 0.6416(5) 0.4663(5) 0.5781(4) 0.1059(19) Uani 1 1 d .
H84 H 0.6479 0.5016 0.5306 0.127 Uiso 1 1 calc R
C85 C 0.5734(5) 0.4207(5) 0.5910(4) 0.1029(19) Uani 1 1 d .
H85 H 0.5343 0.4233 0.5521 0.123 Uiso 1 1 calc R
C86 C 0.5616(6) 0.3715(6) 0.6597(5) 0.133(3) Uani 1 1 d .
H86 H 0.5145 0.3402 0.6687 0.159 Uiso 1 1 calc R
C87 C 0.6200(7) 0.3681(7) 0.7164(5) 0.163(4) Uani 1 1 d .
H87 H 0.6117 0.3357 0.7647 0.196 Uiso 1 1 calc R
F1 F 0.41956(19) 0.2090(2) 0.42711(16) 0.0831(8) Uani 1 1 d .
F2 F 0.4990(3) 0.2153(3) 0.5499(2) 0.1262(14) Uani 1 1 d .
F3 F 0.2261(3) 0.4041(3) 0.6218(2) 0.1305(15) Uani 1 1 d .
F4 F 0.1332(3) 0.4095(2) 0.4999(2) 0.1039(10) Uani 1 1 d .
N1 N 0.1806(2) 0.2547(2) 0.18087(16) 0.0503(7) Uani 1 1 d .
N2 N 0.2185(2) 0.3122(2) 0.39629(18) 0.0599(8) Uani 1 1 d .
N3 N 0.3642(4) 0.3106(4) 0.5859(2) 0.0968(16) Uani 1 1 d .
N4 N -0.1231(2) 0.2454(2) 0.28980(18) 0.0539(7) Uani 1 1 d .
N5 N -0.0613(2) -0.0288(2) 0.24013(19) 0.0590(8) Uani 1 1 d .
N6 N -0.0347(2) 0.1840(2) 0.07350(18) 0.0616(8) Uani 1 1 d .
N7 N 0.2508(2) -0.0138(2) 0.1772(2) 0.0604(8) Uani 1 1 d .
P1 P 0.13187(6) 0.15247(6) 0.39229(5) 0.04556(19) Uani 1 1 d .
P2 P 0.22903(6) 0.29584(6) 0.31279(5) 0.04702(19) Uani 1 1 d .
Ru1 Ru 0.058864(19) 0.113945(18) 0.229460(15) 0.04421(8) Uani 1 1 d .
Se1 Se 0.10788(3) 0.03338(3) 0.36392(2) 0.05287(11) Uani 1 1 d .

loop_
_atom_site_aniso_label
_atom_site_aniso_U_11
_atom_site_aniso_U_22
_atom_site_aniso_U_33
_atom_site_aniso_U_23
_atom_site_aniso_U_13
_atom_site_aniso_U_12
C1 0.0494(18) 0.0463(17) 0.0441(18) -0.0142(15) -0.0069(14) -0.0096(14)
C2 0.0470(17) 0.0416(16) 0.0455(18) -0.0110(14) -0.0040(14) -0.0111(13)
C3 0.062(2) 0.074(2) 0.0404(18) -0.0066(18) -0.0015(16) -0.0307(19)
C4 0.081(3) 0.074(3) 0.042(2) 0.0134(19) -0.0159(19) -0.040(2)
C5 0.097(4) 0.107(4) 0.068(3) 0.010(3) -0.025(3) -0.047(3)
C6 0.120(5) 0.162(6) 0.048(3) -0.011(3) -0.010(3) -0.061(5)
C7 0.102(4) 0.153(6) 0.054(3) -0.022(3) 0.010(3) -0.058(4)
C8 0.074(3) 0.096(3) 0.047(2) -0.012(2) 0.0082(19) -0.037(2)
C9 0.070(3) 0.068(3) 0.077(3) -0.003(2) -0.018(2) -0.015(2)
C10 0.073(3) 0.111(4) 0.073(3) -0.023(3) 0.013(2) -0.031(3)
C11 0.066(2) 0.060(2) 0.052(2) -0.0141(18) -0.0071(17) -0.0282(18)
C12 0.092(3) 0.075(3) 0.066(3) -0.027(2) -0.004(2) -0.033(3)
C13 0.134(5) 0.098(4) 0.065(3) -0.034(3) 0.006(3) -0.066(4)
C14 0.092(4) 0.105(4) 0.066(3) 0.003(3) -0.029(3) -0.049(3)
C15 0.070(3) 0.071(3) 0.056(2) -0.008(2) -0.013(2) -0.028(2)
C16 0.058(2) 0.050(2) 0.068(3) -0.0087(18) -0.0161(18) -0.0193(17)
C17 0.066(3) 0.054(2) 0.100(4) -0.019(2) -0.009(2) -0.0127(19)
C18 0.088(4) 0.056(3) 0.158(7) -0.021(3) -0.038(4) -0.003(3)
C19 0.125(5) 0.058(3) 0.137(6) 0.011(4) -0.065(5) -0.030(3)
C20 0.129(5) 0.069(3) 0.091(4) 0.017(3) -0.046(4) -0.043(3)
C21 0.088(3) 0.068(3) 0.070(3) -0.004(2) -0.019(2) -0.032(2)
C22 0.051(2) 0.070(2) 0.052(2) -0.0075(19) -0.0082(16) -0.0162(18)
C23 0.060(3) 0.092(3) 0.094(4) -0.015(3) -0.003(2) -0.029(2)
C24 0.063(3) 0.135(6) 0.135(6) -0.025(5) 0.007(3) -0.040(4)
C25 0.056(3) 0.162(7) 0.144(6) -0.038(5) 0.016(3) -0.018(4)
C26 0.067(3) 0.113(5) 0.115(5) -0.048(4) 0.003(3) 0.004(3)
C27 0.063(2) 0.077(3) 0.072(3) -0.019(2) -0.011(2) -0.005(2)
C28 0.0506(19) 0.0538(19) 0.0439(18) -0.0092(16) -0.0057(14) -0.0129(15)
C29 0.058(2) 0.069(2) 0.050(2) -0.0163(19) -0.0010(17) -0.0098(18)
C30 0.052(2) 0.079(3) 0.078(3) -0.009(2) -0.014(2) -0.009(2)
C31 0.068(3) 0.087(3) 0.065(3) 0.005(2) -0.025(2) -0.027(2)
C32 0.077(3) 0.085(3) 0.047(2) -0.008(2) -0.0140(19) -0.030(2)
C33 0.067(2) 0.060(2) 0.0426(19) -0.0025(17) -0.0098(16) -0.0213(18)
C34 0.054(2) 0.058(2) 0.050(2) -0.0128(17) -0.0096(16) -0.0122(16)
C35 0.065(3) 0.063(3) 0.091(3) -0.016(2) 0.010(2) -0.014(2)
C36 0.077(3) 0.066(3) 0.108(4) -0.033(3) 0.012(3) -0.001(2)
C37 0.064(3) 0.103(4) 0.064(3) -0.024(3) 0.006(2) -0.008(3)
C38 0.068(3) 0.087(3) 0.085(3) -0.017(3) 0.021(2) -0.020(2)
C39 0.068(3) 0.066(2) 0.061(3) -0.012(2) 0.017(2) -0.010(2)
C40 0.053(2) 0.0499(18) 0.0420(18) -0.0069(15) -0.0056(15) -0.0202(16)
C41 0.0440(19) 0.092(3) 0.069(3) -0.038(2) -0.0048(18) -0.005(2)
C42 0.081(3) 0.092(4) 0.079(3) -0.036(3) -0.014(3) 0.019(3)
C43 0.093(5) 0.150(7) 0.125(6) -0.086(5) -0.023(4) 0.040(5)
C44 0.055(3) 0.256(13) 0.189(9) -0.149(10) 0.014(4) -0.005(5)
C45 0.086(4) 0.235(11) 0.159(7) -0.124(8) 0.054(5) -0.075(6)
C46 0.067(3) 0.153(6) 0.109(4) -0.077(4) 0.027(3) -0.049(3)
C47 0.188(8) 0.077(4) 0.103(5) -0.018(4) 0.015(5) 0.000(5)
C48 0.156(7) 0.143(6) 0.141(6) -0.072(5) 0.061(5) -0.097(6)
C49 0.0522(19) 0.057(2) 0.047(2) -0.0166(17) -0.0043(15) -0.0102(16)
C50 0.054(2) 0.072(2) 0.051(2) -0.0287(19) 0.0080(16) -0.0266(18)
C51 0.077(3) 0.077(3) 0.069(3) -0.028(2) 0.005(2) -0.032(2)
C52 0.102(4) 0.084(3) 0.107(4) -0.039(3) 0.019(3) -0.048(3)
C53 0.091(4) 0.126(5) 0.116(5) -0.058(4) 0.018(3) -0.063(4)
C54 0.066(3) 0.150(6) 0.086(4) -0.056(4) 0.003(2) -0.048(3)
C55 0.069(3) 0.103(4) 0.060(2) -0.036(3) 0.001(2) -0.029(3)
C56 0.094(4) 0.086(4) 0.091(4) -0.014(3) -0.008(3) -0.017(3)
C57 0.087(4) 0.110(4) 0.088(4) -0.032(3) -0.016(3) -0.003(3)
C58 0.0485(18) 0.054(2) 0.054(2) -0.0195(17) 0.0007(16) -0.0107(15)
C59 0.068(2) 0.066(2) 0.052(2) -0.0009(19) -0.0172(18) -0.027(2)
C60 0.074(3) 0.068(3) 0.079(3) -0.003(2) -0.016(2) -0.016(2)
C61 0.088(4) 0.087(4) 0.127(5) -0.002(4) -0.052(4) -0.016(3)
C62 0.144(6) 0.120(5) 0.077(4) 0.006(4) -0.052(4) -0.058(5)
C63 0.138(6) 0.124(5) 0.062(3) -0.019(3) -0.025(3) -0.055(5)
C64 0.091(3) 0.090(3) 0.055(2) -0.014(2) -0.008(2) -0.035(3)
C65 0.088(4) 0.107(5) 0.149(7) -0.045(5) -0.020(4) 0.001(3)
C66 0.096(4) 0.129(5) 0.093(4) -0.046(4) 0.010(3) -0.025(4)
C67 0.065(2) 0.057(2) 0.0410(18) -0.0088(16) -0.0057(16) -0.0219(18)
C68 0.052(2) 0.069(2) 0.072(3) -0.022(2) 0.0021(19) -0.0113(18)
C69 0.073(3) 0.112(4) 0.078(3) -0.042(3) 0.015(2) -0.023(3)
C70 0.092(4) 0.162(7) 0.116(5) -0.070(5) 0.044(4) -0.022(5)
C71 0.065(3) 0.121(5) 0.174(8) -0.051(5) 0.033(4) 0.005(3)
C72 0.056(3) 0.091(4) 0.150(6) -0.020(4) -0.008(3) 0.005(3)
C73 0.069(3) 0.078(3) 0.092(4) -0.022(3) -0.009(3) -0.006(2)
C74 0.131(6) 0.132(6) 0.080(4) -0.021(4) -0.031(4) 0.028(5)
C75 0.116(5) 0.177(7) 0.078(4) -0.050(4) 0.000(4) -0.031(5)
C76 0.223(16) 0.190(12) 0.192(15) -0.002(11) -0.027(12) -0.090(11)
C77 0.266(19) 0.148(10) 0.183(13) -0.033(9) 0.031(12) -0.096(11)
C78 0.226(19) 0.31(2) 0.218(19) -0.053(16) -0.091(18) 0.024(18)
C79 0.121(11) 0.56(5) 0.28(3) -0.13(3) -0.012(15) 0.030(19)
C80 0.212(19) 0.34(2) 0.202(18) -0.063(19) 0.035(15) -0.073(17)
C81 0.27(2) 0.207(14) 0.160(13) 0.025(10) -0.042(15) -0.076(15)
C82 0.165(7) 0.152(7) 0.120(6) -0.011(5) -0.054(5) -0.088(6)
C83 0.105(5) 0.092(4) 0.128(6) -0.025(4) -0.007(4) -0.045(4)
C84 0.110(5) 0.101(4) 0.108(5) -0.018(4) -0.003(4) -0.034(4)
C85 0.107(5) 0.104(4) 0.101(5) -0.019(4) -0.026(4) -0.030(4)
C86 0.133(6) 0.144(6) 0.137(7) 0.002(5) -0.042(5) -0.077(5)
C87 0.199(10) 0.180(9) 0.128(7) 0.024(6) -0.048(7) -0.110(8)
F1 0.0654(15) 0.0957(19) 0.0822(18) -0.0164(15) -0.0223(13) -0.0086(14)
F2 0.101(2) 0.179(4) 0.096(2) -0.004(2) -0.054(2) -0.041(2)
F3 0.199(4) 0.153(3) 0.085(2) -0.071(2) 0.020(2) -0.090(3)
F4 0.107(2) 0.115(2) 0.102(2) -0.064(2) 0.0058(19) -0.019(2)
N1 0.0532(16) 0.0571(17) 0.0425(16) -0.0080(14) -0.0041(12) -0.0193(14)
N2 0.0621(19) 0.071(2) 0.0510(18) -0.0220(16) -0.0075(14) -0.0152(16)
N3 0.129(4) 0.130(4) 0.055(2) -0.011(3) -0.020(3) -0.075(4)
N4 0.0461(16) 0.0609(18) 0.0520(17) -0.0189(15) -0.0004(13) -0.0051(14)
N5 0.0653(19) 0.0638(19) 0.0604(19) -0.0223(16) 0.0009(15) -0.0309(16)
N6 0.0638(19) 0.074(2) 0.0474(18) -0.0100(16) -0.0142(15) -0.0174(16)
N7 0.0505(17) 0.0618(19) 0.065(2) -0.0230(17) -0.0006(15) -0.0015(15)
P1 0.0478(4) 0.0492(5) 0.0402(4) -0.0117(4) -0.0047(3) -0.0111(4)
P2 0.0464(4) 0.0488(4) 0.0471(5) -0.0119(4) -0.0071(4) -0.0118(4)
Ru1 0.04551(14) 0.04802(15) 0.04114(14) -0.01362(11) -0.00300(10) -0.01204(10)
Se1 0.0659(2) 0.0492(2) 0.0452(2) -0.00877(16) -0.00502(17) -0.01821(17)

loop_
_atom_type_symbol
_atom_type_description
_atom_type_scat_dispersion_real
_atom_type_scat_dispersion_imag
_atom_type_scat_source
C C 0.0181 0.0091 'International Tables Vol C Tables 4.2.6.8 and 6.1.1.4'
H H 0.0000 0.0000 'International Tables Vol C Tables 4.2.6.8 and 6.1.1.4'
F F 0.0727 0.0534 'International Tables Vol C Tables 4.2.6.8 and 6.1.1.4'
N N 0.0311 0.0180 'International Tables Vol C Tables 4.2.6.8 and 6.1.1.4'
P P 0.2955 0.4335 'International Tables Vol C Tables 4.2.6.8 and 6.1.1.4'
Ru Ru 0.0552 3.2960 'International Tables Vol C Tables 4.2.6.8 and 6.1.1.4'
Se Se -0.7943 1.1372 'International Tables Vol C Tables 4.2.6.8 and 6.1.1.4'

loop_
_geom_angle_atom_site_label_1
_geom_angle_atom_site_label_2
_geom_angle_atom_site_label_3
_geom_angle
C2 C1 P1 121.9(2)
C2 C1 P2 117.8(3)
P1 C1 P2 120.30(19)
N1 C2 C1 113.4(3)
N1 C2 Ru1 127.5(2)
C1 C2 Ru1 119.1(2)
N1 C3 C8 119.8(4)
N1 C3 C4 119.6(4)
C8 C3 C4 120.1(4)
C5 C4 C3 118.5(5)
C5 C4 C9 119.8(5)
C3 C4 C9 121.7(4)
C6 C5 C4 120.2(5)
C6 C5 H5 119.9
C4 C5 H5 119.9
C7 C6 C5 121.0(5)
C7 C6 H6 119.5
C5 C6 H6 119.5
C6 C7 C8 121.2(6)
C6 C7 H7 119.4
C8 C7 H7 119.4
C7 C8 C3 118.8(5)
C7 C8 C10 120.6(5)
C3 C8 C10 120.5(4)
C4 C9 H9A 109.5
C4 C9 H9B 109.5
H9A C9 H9B 109.5
C4 C9 H9C 109.5
H9A C9 H9C 109.5
H9B C9 H9C 109.5
C8 C10 H10A 109.5
C8 C10 H10B 109.5
H10A C10 H10B 109.5
C8 C10 H10C 109.5
H10A C10 H10C 109.5
H10B C10 H10C 109.5
N2 C11 C15 128.8(4)
N2 C11 C12 119.0(4)
C15 C11 C12 112.0(4)
F4 C12 C13 119.8(5)
F4 C12 C11 118.9(4)
C13 C12 C11 121.3(5)
N3 C13 F3 117.3(5)
N3 C13 C12 125.1(5)
F3 C13 C12 117.5(6)
N3 C14 F2 115.8(4)
N3 C14 C15 127.3(5)
F2 C14 C15 116.9(6)
F1 C15 C14 119.1(4)
F1 C15 C11 120.7(3)
C14 C15 C11 120.1(5)
C17 C16 C21 118.7(4)
C17 C16 P2 118.6(4)
C21 C16 P2 122.7(4)
C16 C17 C18 119.5(6)
C16 C17 H17 120.3
C18 C17 H17 120.3
C19 C18 C17 121.5(6)
C19 C18 H18 119.3
C17 C18 H18 119.3
C18 C19 C20 118.8(5)
C18 C19 H19 120.6
C20 C19 H19 120.6
C19 C20 C21 121.3(6)
C19 C20 H20 119.3
C21 C20 H20 119.3
C20 C21 C16 120.3(6)
C20 C21 H21 119.9
C16 C21 H21 119.9
C27 C22 C23 119.4(4)
C27 C22 P2 120.8(3)
C23 C22 P2 119.6(4)
C24 C23 C22 121.0(6)
C24 C23 H23 119.5
C22 C23 H23 119.5
C25 C24 C23 119.5(6)
C25 C24 H24 120.3
C23 C24 H24 120.3
C24 C25 C26 120.5(6)
C24 C25 H25 119.8
C26 C25 H25 119.8
C25 C26 C27 120.2(6)
C25 C26 H26 119.9
C27 C26 H26 119.9
C22 C27 C26 119.4(5)
C22 C27 H27 120.3
C26 C27 H27 120.3
C29 C28 C33 119.2(3)
C29 C28 P1 118.6(3)
C33 C28 P1 122.2(3)
C28 C29 C30 121.0(4)
C28 C29 H29 119.5
C30 C29 H29 119.5
C29 C30 C31 119.1(4)
C29 C30 H30 120.4
C31 C30 H30 120.4
C32 C31 C30 120.4(4)
C32 C31 H31 119.8
C30 C31 H31 119.8
C31 C32 C33 120.4(4)
C31 C32 H32 119.8
C33 C32 H32 119.8
C28 C33 C32 120.0(4)
C28 C33 H33 120.0
C32 C33 H33 120.0
C35 C34 C39 118.5(4)
C35 C34 P1 121.2(3)
C39 C34 P1 120.3(3)
C34 C35 C36 120.4(5)
C34 C35 H35 119.8
C36 C35 H35 119.8
C37 C36 C35 120.4(5)
C37 C36 H36 119.8
C35 C36 H36 119.8
C36 C37 C38 120.5(5)
C36 C37 H37 119.8
C38 C37 H37 119.8
C37 C38 C39 119.7(5)
C37 C38 H38 120.1
C39 C38 H38 120.1
C34 C39 C38 120.5(4)
C34 C39 H39 119.8
C38 C39 H39 119.8
N4 C40 Ru1 176.9(3)
N4 C41 C42 119.2(5)
N4 C41 C46 116.8(5)
C42 C41 C46 123.9(5)
C41 C42 C43 115.6(7)
C41 C42 C47 121.0(5)
C43 C42 C47 123.4(6)
C44 C43 C42 121.3(8)
C44 C43 H43 119.3
C42 C43 H43 119.3
C45 C44 C43 120.8(7)
C45 C44 H44 119.6
C43 C44 H44 119.6
C44 C45 C46 122.4(8)
C44 C45 H45 118.8
C46 C45 H45 118.8
C45 C46 C41 115.9(7)
C45 C46 C48 122.8(7)
C41 C46 C48 121.3(5)
C42 C47 H47B 109.5
C42 C47 H47C 109.5
H47B C47 H47C 109.5
C42 C47 H84B 109.5
H47B C47 H84B 109.5
H47C C47 H84B 109.5
C46 C48 H48A 109.5
C46 C48 H48B 109.5
H48A C48 H48B 109.5
C46 C48 H48C 109.5
H48A C48 H48C 109.5
H48B C48 H48C 109.5
N5 C49 Ru1 178.0(4)
C51 C50 N5 119.1(4)
C51 C50 C55 123.7(4)
N5 C50 C55 117.2(4)
C50 C51 C52 116.3(5)
C50 C51 C56 121.7(4)
C52 C51 C56 122.0(5)
C53 C52 C51 121.3(6)
C53 C52 H52 119.3
C51 C52 H52 119.3
C52 C53 C54 121.3(5)
C52 C53 H53 119.4
C54 C53 H53 119.4
C53 C54 C55 120.6(5)
C53 C54 H54 119.7
C55 C54 H54 119.7
C54 C55 C50 116.7(5)
C54 C55 C57 122.4(5)
C50 C55 C57 120.9(4)
C51 C56 H56A 109.5
C51 C56 H56B 109.5
H56A C56 H56B 109.5
C51 C56 H56C 109.5
H56A C56 H56C 109.5
H56B C56 H56C 109.5
C55 C57 H57A 109.5
C55 C57 H57B 109.5
H57A C57 H57B 109.5
C55 C57 H57C 109.5
H57A C57 H57C 109.5
H57B C57 H57C 109.5
N6 C58 Ru1 165.3(3)
C60 C59 N6 119.0(4)
C60 C59 C64 123.9(4)
N6 C59 C64 117.0(4)
C59 C60 C61 115.5(5)
C59 C60 C65 121.3(5)
C61 C60 C65 123.3(5)
C62 C61 C60 121.4(6)
C62 C61 H61 119.3
C60 C61 H61 119.3
C63 C62 C61 121.0(5)
C63 C62 H62 119.5
C61 C62 H62 119.5
C62 C63 C64 121.4(6)
C62 C63 H63 119.3
C64 C63 H63 119.3
C63 C64 C59 116.8(5)
C63 C64 C66 122.2(6)
C59 C64 C66 120.9(4)
C60 C65 H65A 109.5
C60 C65 H65B 109.5
H65A C65 H65B 109.5
C60 C65 H65C 109.5
H65A C65 H65C 109.5
H65B C65 H65C 109.5
C64 C66 H66A 109.5
C64 C66 H66B 109.5
H66A C66 H66B 109.5
C64 C66 H66C 109.5
H66A C66 H66C 109.5
H66B C66 H66C 109.5
N7 C67 Ru1 177.9(3)
C69 C68 N7 119.5(4)
C69 C68 C73 122.6(5)
N7 C68 C73 117.9(4)
C70 C69 C68 117.2(6)
C70 C69 C75 122.7(6)
C68 C69 C75 120.2(5)
C71 C70 C69 121.0(6)
C71 C70 H70 119.5
C69 C70 H70 119.5
C72 C71 C70 120.2(6)
C72 C71 H71 119.9
C70 C71 H71 119.9
C71 C72 C73 122.2(6)
C71 C72 H72 118.9
C73 C72 H72 118.9
C72 C73 C68 116.8(6)
C72 C73 C74 122.7(6)
C68 C73 C74 120.5(5)
C73 C74 H74A 109.5
C73 C74 H74B 109.5
H74A C74 H74B 109.5
C73 C74 H74C 109.5
H74A C74 H74C 109.5
H74B C74 H74C 109.5
C69 C75 H75A 109.5
C69 C75 H75B 109.5
H75A C75 H75B 109.5
C69 C75 H75C 109.5
H75A C75 H75C 109.5
H75B C75 H75C 109.5
C77 C76 C81 121.3(16)
C77 C76 H76 119.3
C81 C76 H76 119.3
C78 C77 C76 118.8(17)
C78 C77 H77 120.6
C76 C77 H77 120.6
C77 C78 C79 121(2)
C77 C78 H78 119.3
C79 C78 H78 119.3
C78 C79 C80 122(2)
C78 C79 H79 119.2
C80 C79 H79 119.2
C81 C80 C79 117(2)
C81 C80 H80 121.7
C79 C80 H80 121.7
C80 C81 C76 120.3(17)
C80 C81 H81 119.9
C76 C81 H81 119.9
C83 C82 C87 119.7(7)
C83 C82 H82 120.2
C87 C82 H82 120.2
C82 C83 C84 120.6(6)
C82 C83 H83 119.7
C84 C83 H83 119.7
C85 C84 C83 120.6(7)
C85 C84 H84 119.7
C83 C84 H84 119.7
C86 C85 C84 120.5(6)
C86 C85 H85 119.8
C84 C85 H85 119.8
C85 C86 C87 119.0(7)
C85 C86 H86 120.5
C87 C86 H86 120.5
C86 C87 C82 119.5(8)
C86 C87 H87 120.2
C82 C87 H87 120.2
C2 N1 C3 127.0(3)
C11 N2 P2 142.0(3)
C14 N3 C13 114.1(4)
C40 N4 C41 167.9(4)
C49 N5 C50 175.3(4)
C58 N6 C59 174.0(4)
C67 N7 C68 175.1(4)
C1 P1 C28 115.03(16)
C1 P1 C34 116.33(17)
C28 P1 C34 105.07(17)
C1 P1 Se1 106.73(11)
C28 P1 Se1 104.65(12)
C34 P1 Se1 108.30(12)
N2 P2 C1 107.37(18)
N2 P2 C22 114.94(18)
C1 P2 C22 112.21(18)
N2 P2 C16 104.14(19)
C1 P2 C16 113.92(16)
C22 P2 C16 104.14(19)
C58 Ru1 C67 93.65(15)
C58 Ru1 C40 89.35(14)
C67 Ru1 C40 174.84(13)
C58 Ru1 C49 86.41(15)
C67 Ru1 C49 93.01(15)
C40 Ru1 C49 91.37(14)
C58 Ru1 C2 99.90(14)
C67 Ru1 C2 87.30(14)
C40 Ru1 C2 88.05(13)
C49 Ru1 C2 173.65(14)
C58 Ru1 Se1 171.91(11)
C67 Ru1 Se1 87.80(10)
C40 Ru1 Se1 89.81(10)
C49 Ru1 Se1 85.56(10)
C2 Ru1 Se1 88.11(9)
P1 Se1 Ru1 94.02(3)

loop_
_geom_bond_atom_site_label_1
_geom_bond_atom_site_label_2
_geom_bond_distance
C1 C2 1.469(4)
C1 P1 1.728(4)
C1 P2 1.753(3)
C2 N1 1.287(5)
C2 Ru1 2.177(3)
C3 N1 1.395(5)
C3 C8 1.412(6)
C3 C4 1.414(6)
C4 C5 1.412(6)
C4 C9 1.491(7)
C5 C6 1.385(9)
C5 H5 0.9300
C6 C7 1.363(9)
C6 H6 0.9300
C7 C8 1.395(7)
C7 H7 0.9300
C8 C10 1.507(7)
C9 H9A 0.9600
C9 H9B 0.9600
C9 H9C 0.9600
C10 H10A 0.9600
C10 H10B 0.9600
C10 H10C 0.9600
C11 N2 1.327(5)
C11 C15 1.408(6)
C11 C12 1.415(6)
C12 F4 1.342(6)
C12 C13 1.375(7)
C13 N3 1.306(8)
C13 F3 1.348(7)
C14 N3 1.295(8)
C14 F2 1.362(7)
C14 C15 1.369(6)
C15 F1 1.333(5)
C16 C17 1.372(6)
C16 C21 1.393(7)
C16 P2 1.831(4)
C17 C18 1.404(7)
C17 H17 0.9300
C18 C19 1.357(10)
C18 H18 0.9300
C19 C20 1.362(10)
C19 H19 0.9300
C20 C21 1.378(7)
C20 H20 0.9300
C21 H21 0.9300
C22 C27 1.372(6)
C22 C23 1.392(6)
C22 P2 1.809(4)
C23 C24 1.369(7)
C23 H23 0.9300
C24 C25 1.367(10)
C24 H24 0.9300
C25 C26 1.378(10)
C25 H25 0.9300
C26 C27 1.391(7)
C26 H26 0.9300
C27 H27 0.9300
C28 C29 1.380(5)
C28 C33 1.389(5)
C28 P1 1.822(3)
C29 C30 1.387(6)
C29 H29 0.9300
C30 C31 1.395(7)
C30 H30 0.9300
C31 C32 1.360(7)
C31 H31 0.9300
C32 C33 1.395(5)
C32 H32 0.9300
C33 H33 0.9300
C34 C35 1.369(6)
C34 C39 1.381(6)
C34 P1 1.826(4)
C35 C36 1.394(7)
C35 H35 0.9300
C36 C37 1.342(8)
C36 H36 0.9300
C37 C38 1.362(7)
C37 H37 0.9300
C38 C39 1.390(6)
C38 H38 0.9300
C39 H39 0.9300
C40 N4 1.153(5)
C40 Ru1 1.995(4)
C41 N4 1.382(5)
C41 C42 1.394(7)
C41 C46 1.394(8)
C42 C43 1.399(9)
C42 C47 1.501(10)
C43 C44 1.362(14)
C43 H43 0.9300
C44 C45 1.342(13)
C44 H44 0.9300
C45 C46 1.380(9)
C45 H45 0.9300
C46 C48 1.510(10)
C47 H47B 0.9600
C47 H47C 0.9600
C47 H84B 0.9600
C48 H48A 0.9600
C48 H48B 0.9600
C48 H48C 0.9600
C49 N5 1.149(5)
C49 Ru1 2.017(4)
C50 C51 1.383(7)
C50 N5 1.394(5)
C50 C55 1.403(6)
C51 C52 1.396(6)
C51 C56 1.488(7)
C52 C53 1.359(9)
C52 H52 0.9300
C53 C54 1.368(9)
C53 H53 0.9300
C54 C55 1.387(7)
C54 H54 0.9300
C55 C57 1.498(8)
C56 H56A 0.9600
C56 H56B 0.9600
C56 H56C 0.9600
C57 H57A 0.9600
C57 H57B 0.9600
C57 H57C 0.9600
C58 N6 1.167(5)
C58 Ru1 1.941(4)
C59 C60 1.370(6)
C59 N6 1.397(5)
C59 C64 1.399(7)
C60 C61 1.409(7)
C60 C65 1.496(8)
C61 C62 1.359(10)
C61 H61 0.9300
C62 C63 1.342(10)
C62 H62 0.9300
C63 C64 1.375(7)
C63 H63 0.9300
C64 C66 1.496(8)
C65 H65A 0.9600
C65 H65B 0.9600
C65 H65C 0.9600
C66 H66A 0.9600
C66 H66B 0.9600
C66 H66C 0.9600
C67 N7 1.158(5)
C67 Ru1 1.994(4)
C68 C69 1.387(7)
C68 N7 1.391(5)
C68 C73 1.401(7)
C69 C70 1.384(8)
C69 C75 1.496(8)
C70 C71 1.383(10)
C70 H70 0.9300
C71 C72 1.341(10)
C71 H71 0.9300
C72 C73 1.383(7)
C72 H72 0.9300
C73 C74 1.495(8)
C74 H74A 0.9600
C74 H74B 0.9600
C74 H74C 0.9600
C75 H75A 0.9600
C75 H75B 0.9600
C75 H75C 0.9600
C76 C77 1.342(16)
C76 C81 1.343(19)
C76 H76 0.9300
C77 C78 1.305(18)
C77 H77 0.9300
C78 C79 1.31(3)
C78 H78 0.9300
C79 C80 1.38(2)
C79 H79 0.9300
C80 C81 1.338(19)
C80 H80 0.9300
C81 H81 0.9300
C82 C83 1.314(10)
C82 C87 1.391(11)
C82 H82 0.9300
C83 C84 1.351(9)
C83 H83 0.9300
C84 C85 1.348(9)
C84 H84 0.9300
C85 C86 1.342(10)
C85 H85 0.9300
C86 C87 1.370(10)
C86 H86 0.9300
C87 H87 0.9300
N2 P2 1.594(3)
P1 Se1 2.1795(9)
Ru1 Se1 2.5504(5)

loop_
_geom_torsion_atom_site_label_1
_geom_torsion_atom_site_label_2
_geom_torsion_atom_site_label_3
_geom_torsion_atom_site_label_4
_geom_torsion
P1 C1 C2 N1 -175.2(3)
P2 C1 C2 N1 5.3(4)
P1 C1 C2 Ru1 2.7(4)
P2 C1 C2 Ru1 -176.80(16)
N1 C3 C4 C5 175.3(4)
C8 C3 C4 C5 3.9(6)
N1 C3 C4 C9 -5.0(6)
C8 C3 C4 C9 -176.5(4)
C3 C4 C5 C6 0.0(7)
C9 C4 C5 C6 -179.7(5)
C4 C5 C6 C7 -2.0(9)
C5 C6 C7 C8 0.1(10)
C6 C7 C8 C3 3.8(9)
C6 C7 C8 C10 -173.2(6)
N1 C3 C8 C7 -177.1(4)
C4 C3 C8 C7 -5.7(7)
N1 C3 C8 C10 -0.2(6)
C4 C3 C8 C10 171.2(4)
N2 C11 C12 F4 -3.9(6)
C15 C11 C12 F4 180.0(4)
N2 C11 C12 C13 175.6(4)
C15 C11 C12 C13 -0.5(6)
F4 C12 C13 N3 -179.2(5)
C11 C12 C13 N3 1.3(8)
F4 C12 C13 F3 -0.6(7)
C11 C12 C13 F3 179.9(4)
N3 C14 C15 F1 -176.1(5)
F2 C14 C15 F1 1.0(7)
N3 C14 C15 C11 0.9(8)
F2 C14 C15 C11 178.0(4)
N2 C11 C15 F1 0.8(7)
C12 C11 C15 F1 176.5(4)
N2 C11 C15 C14 -176.1(4)
C12 C11 C15 C14 -0.5(6)
C21 C16 C17 C18 0.8(6)
P2 C16 C17 C18 179.4(4)
C16 C17 C18 C19 -0.9(8)
C17 C18 C19 C20 -0.1(9)
C18 C19 C20 C21 1.2(8)
C19 C20 C21 C16 -1.3(7)
C17 C16 C21 C20 0.3(6)
P2 C16 C21 C20 -178.3(3)
C27 C22 C23 C24 0.7(8)
P2 C22 C23 C24 176.2(5)
C22 C23 C24 C25 -0.3(10)
C23 C24 C25 C26 -0.7(12)
C24 C25 C26 C27 1.4(11)
C23 C22 C27 C26 0.0(7)
P2 C22 C27 C26 -175.5(4)
C25 C26 C27 C22 -1.0(9)
C33 C28 C29 C30 -0.7(6)
P1 C28 C29 C30 -178.2(3)
C28 C29 C30 C31 0.3(7)
C29 C30 C31 C32 -0.1(7)
C30 C31 C32 C33 0.4(7)
C29 C28 C33 C32 1.1(6)
P1 C28 C33 C32 178.4(3)
C31 C32 C33 C28 -0.9(6)
C39 C34 C35 C36 -0.1(7)
P1 C34 C35 C36 179.5(4)
C34 C35 C36 C37 -1.1(8)
C35 C36 C37 C38 1.4(9)
C36 C37 C38 C39 -0.4(8)
C35 C34 C39 C38 1.0(7)
P1 C34 C39 C38 -178.6(4)
C37 C38 C39 C34 -0.8(8)
N4 C41 C42 C43 179.2(4)
C46 C41 C42 C43 -1.6(8)
N4 C41 C42 C47 -1.7(8)
C46 C41 C42 C47 177.6(6)
C41 C42 C43 C44 0.3(10)
C47 C42 C43 C44 -178.8(8)
C42 C43 C44 C45 0.7(13)
C43 C44 C45 C46 -0.4(14)
C44 C45 C46 C41 -0.8(11)
C44 C45 C46 C48 177.7(8)
N4 C41 C46 C45 -178.9(5)
C42 C41 C46 C45 1.8(8)
N4 C41 C46 C48 2.5(8)
C42 C41 C46 C48 -176.7(6)
N5 C50 C51 C52 -178.7(4)
C55 C50 C51 C52 0.7(7)
N5 C50 C51 C56 2.2(7)
C55 C50 C51 C56 -178.3(4)
C50 C51 C52 C53 0.3(8)
C56 C51 C52 C53 179.4(5)
C51 C52 C53 C54 -1.5(9)
C52 C53 C54 C55 1.5(9)
C53 C54 C55 C50 -0.5(8)
C53 C54 C55 C57 179.1(5)
C51 C50 C55 C54 -0.6(7)
N5 C50 C55 C54 178.8(4)
C51 C50 C55 C57 179.7(5)
N5 C50 C55 C57 -0.8(6)
N6 C59 C60 C61 -178.2(4)
C64 C59 C60 C61 -0.2(7)
N6 C59 C60 C65 2.4(7)
C64 C59 C60 C65 -179.6(5)
C59 C60 C61 C62 1.3(8)
C65 C60 C61 C62 -179.3(6)
C60 C61 C62 C63 -1.3(10)
C61 C62 C63 C64 0.0(11)
C62 C63 C64 C59 1.0(9)
C62 C63 C64 C66 179.5(6)
C60 C59 C64 C63 -0.9(7)
N6 C59 C64 C63 177.1(5)
C60 C59 C64 C66 -179.4(5)
N6 C59 C64 C66 -1.4(7)
N7 C68 C69 C70 -178.8(5)
C73 C68 C69 C70 1.5(9)
N7 C68 C69 C75 -0.1(8)
C73 C68 C69 C75 -179.8(6)
C68 C69 C70 C71 -0.7(11)
C75 C69 C70 C71 -179.4(7)
C69 C70 C71 C72 -0.9(12)
C70 C71 C72 C73 1.7(12)
C71 C72 C73 C68 -1.0(10)
C71 C72 C73 C74 -180.0(7)
C69 C68 C73 C72 -0.7(8)
N7 C68 C73 C72 179.6(5)
C69 C68 C73 C74 178.3(6)
N7 C68 C73 C74 -1.4(8)
C81 C76 C77 C78 3(3)
C76 C77 C78 C79 -3(3)
C77 C78 C79 C80 2(5)
C78 C79 C80 C81 -2(4)
C79 C80 C81 C76 3(4)
C77 C76 C81 C80 -3(3)
C87 C82 C83 C84 -0.4(14)
C82 C83 C84 C85 -1.7(12)
C83 C84 C85 C86 2.0(12)
C84 C85 C86 C87 -0.2(14)
C85 C86 C87 C82 -1.8(16)
C83 C82 C87 C86 2.1(17)
C1 C2 N1 C3 -171.3(4)
Ru1 C2 N1 C3 11.1(6)
C8 C3 N1 C2 -108.5(5)
C4 C3 N1 C2 80.1(5)
C15 C11 N2 P2 -25.2(8)
C12 C11 N2 P2 159.4(4)
F2 C14 N3 C13 -177.3(5)
C15 C14 N3 C13 -0.2(8)
F3 C13 N3 C14 -179.5(5)
C12 C13 N3 C14 -0.9(8)
Ru1 C40 N4 C41 65(7)
C42 C41 N4 C40 170.5(16)
C46 C41 N4 C40 -8.8(19)
Ru1 C49 N5 C50 78(12)
C51 C50 N5 C49 155(5)
C55 C50 N5 C49 -24(5)
Ru1 C58 N6 C59 -12(5)
C60 C59 N6 C58 85(4)
C64 C59 N6 C58 -94(4)
Ru1 C67 N7 C68 -44(12)
C69 C68 N7 C67 -156(5)
C73 C68 N7 C67 23(5)
C2 C1 P1 C28 137.1(3)
P2 C1 P1 C28 -43.5(3)
C2 C1 P1 C34 -99.5(3)
P2 C1 P1 C34 80.0(2)
C2 C1 P1 Se1 21.5(3)
P2 C1 P1 Se1 -159.07(17)
C29 C28 P1 C1 -66.2(4)
C33 C28 P1 C1 116.4(3)
C29 C28 P1 C34 164.5(3)
C33 C28 P1 C34 -12.8(4)
C29 C28 P1 Se1 50.5(3)
C33 C28 P1 Se1 -126.8(3)
C35 C34 P1 C1 -27.3(4)
C39 C34 P1 C1 152.3(3)
C35 C34 P1 C28 101.2(4)
C39 C34 P1 C28 -79.2(4)
C35 C34 P1 Se1 -147.4(3)
C39 C34 P1 Se1 32.2(4)
C11 N2 P2 C1 126.0(5)
C11 N2 P2 C22 0.4(6)
C11 N2 P2 C16 -112.9(5)
C2 C1 P2 N2 164.5(3)
P1 C1 P2 N2 -14.9(3)
C2 C1 P2 C22 -68.2(3)
P1 C1 P2 C22 112.3(2)
C2 C1 P2 C16 49.8(3)
P1 C1 P2 C16 -129.7(2)
C27 C22 P2 N2 109.6(4)
C23 C22 P2 N2 -65.9(4)
C27 C22 P2 C1 -13.5(4)
C23 C22 P2 C1 171.0(3)
C27 C22 P2 C16 -137.2(3)
C23 C22 P2 C16 47.4(4)
C17 C16 P2 N2 -29.7(4)
C21 C16 P2 N2 148.9(3)
C17 C16 P2 C1 86.9(3)
C21 C16 P2 C1 -94.5(3)
C17 C16 P2 C22 -150.5(3)
C21 C16 P2 C22 28.1(4)
N6 C58 Ru1 C67 110.5(13)
N6 C58 Ru1 C40 -73.7(13)
N6 C58 Ru1 C49 17.7(13)
N6 C58 Ru1 C2 -161.6(13)
N6 C58 Ru1 Se1 10(2)
N7 C67 Ru1 C58 -164(9)
N7 C67 Ru1 C40 71(9)
N7 C67 Ru1 C49 -77(9)
N7 C67 Ru1 C2 96(9)
N7 C67 Ru1 Se1 8(9)
N4 C40 Ru1 C58 57(6)
N4 C40 Ru1 C67 -178(100)
N4 C40 Ru1 C49 -30(6)
N4 C40 Ru1 C2 157(6)
N4 C40 Ru1 Se1 -115(6)
N5 C49 Ru1 C58 -91(10)
N5 C49 Ru1 C67 176(100)
N5 C49 Ru1 C40 -1(10)
N5 C49 Ru1 C2 83(10)
N5 C49 Ru1 Se1 88(10)
N1 C2 Ru1 C58 -24.4(3)
C1 C2 Ru1 C58 158.1(3)
N1 C2 Ru1 C67 68.9(3)
C1 C2 Ru1 C67 -108.7(3)
N1 C2 Ru1 C40 -113.4(3)
C1 C2 Ru1 C40 69.1(3)
N1 C2 Ru1 C49 161.8(11)
C1 C2 Ru1 C49 -15.7(14)
N1 C2 Ru1 Se1 156.8(3)
C1 C2 Ru1 Se1 -20.8(2)
C1 P1 Se1 Ru1 -29.06(12)
C28 P1 Se1 Ru1 -151.42(13)
C34 P1 Se1 Ru1 96.89(13)
C58 Ru1 Se1 P1 -146.8(8)
C67 Ru1 Se1 P1 112.62(10)
C40 Ru1 Se1 P1 -62.80(9)
C49 Ru1 Se1 P1 -154.19(11)
C2 Ru1 Se1 P1 25.25(9)
